data_7200017
loop_
_publ_author_name
'Kendrick, John'
'Gourlay, Matthew D.'
'Neumann, Marcus A.'
'Leusen, Frank J. J.'

_publ_section_title
;
 Predicting spontaneous racemate resolution using recent developments in
 crystal structure prediction
;
_journal_issue 11
_journal_name_full CrystEngComm
_journal_page_first 2391
_journal_page_last 2399
_journal_paper_doi 10.1039/b909038j
_journal_volume 11
_journal_year 2009
_space_group_IT_number 14
_symmetry_cell_setting monoclinic
_symmetry_Int_Tables_number 14
_symmetry_space_group_name_Hall '-P 2ybc'
_symmetry_space_group_name_H-M 'P 1 21/c 1'
_cell_angle_alpha 90.000000
_cell_angle_beta 45.956716
_cell_angle_gamma 90.000000
_cell_length_a 12.403528
_cell_length_b 7.909616
_cell_length_c 17.211571
_cell_volume 1213.775
_cod_data_source_file 23HTP_racemic.cif
_cod_data_source_block 23HTP_R_8
_cod_original_sg_symbol_H-M 'P 2_1/c'
_cod_struct_determination_method theoretical
_cod_database_code 7200017

loop_
_symmetry_equiv_pos_site_id
_symmetry_equiv_pos_as_xyz
1 x,y,z
2 -x,y+1/2,-z+1/2
3 -x,-y,-z
4 x,-y+1/2,z+1/2

loop_
_atom_site_label
_atom_site_type_symbol
_atom_site_fract_x
_atom_site_fract_y
_atom_site_fract_z
C1 C 0.261360 0.504946 0.105574
C2 C 0.207735 0.539425 0.049402
C3 C 0.259632 0.721746 0.006015
N4 N 0.254449 0.796603 0.087695
C5 C 0.239602 0.672671 0.160226
O6 O 0.260333 0.958356 0.094678
C7 C 0.419900 0.726187 -0.107006
C8 C 0.447024 0.645523 -0.191620
H9 H 0.356976 0.579825 -0.176626
C10 C 0.590066 0.647541 -0.295769
H11 H 0.608570 0.585561 -0.360685
C12 C 0.708604 0.727362 -0.317381
H13 H 0.820916 0.729508 -0.398502
C14 C 0.682817 0.807447 -0.233144
O15 O 0.801400 0.883645 -0.256906
C16 C 0.538196 0.807314 -0.128184
H17 H 0.520067 0.872310 -0.064174
C18 C 0.150501 0.816785 0.007461
C19 C 0.359504 0.705598 0.161647
C20 C 0.082370 0.687303 0.274813
H21 H 0.200062 0.401553 0.164239
H22 H 0.380703 0.471277 0.045891
H23 H 0.253314 0.449083 -0.015443
H24 H 0.084930 0.534975 0.107358
H25 H 0.769414 0.946653 -0.192814
H26 H 0.179924 0.950921 -0.010293
H27 H 0.155379 0.763864 -0.053773
H28 H 0.035853 0.803709 0.087064
H29 H 0.471825 0.709830 0.079591
H30 H 0.339345 0.825498 0.201713
H31 H 0.357482 0.604259 0.206114
H32 H 0.064333 0.814909 0.306828
H33 H -0.006001 0.658314 0.276884
H34 H 0.073001 0.597427 0.327792
